data_9014014
loop_
_publ_author_name
'Lussier, A. J.'
'Abdu, Y.'
'Hawthorne, F. C.'
'Michaelis, V. K.'
'Aguiar, P. M.'
'Kroeker, S.'

_publ_section_title
;
 Oscillatory zoned liddicoatite from Anjanabonoina, central Madigascar.
 I. Crystal chemistry and structure by SREF and 11B and 27Al MAS NMR spectroscopy
 Sample: L11, disordered model
;
_journal_name_full 'The Canadian Mineralogist'
_journal_page_first 63
_journal_page_last 88
_journal_paper_doi 10.3749/canmin.49.1.63
_journal_volume 49
_journal_year 2011
_chemical_compound_source 'Anjanabonoina, central Madagascar'
_chemical_formula_sum 'Al7.167 B3 Ca0.441 F0.681 Fe0.027 H3.318 Li1.278 Mn0.531 Na0.471 O30.318 Pb0.025 Si6'
_chemical_name_mineral Fluor-liddicoatite
_space_group_IT_number 160
_symmetry_space_group_name_Hall 'R 3 -2"'
_symmetry_space_group_name_H-M 'R 3 m :H'
_cell_angle_alpha 90
_cell_angle_beta 90
_cell_angle_gamma 120
_cell_length_a 15.8675
_cell_length_b 15.8675
_cell_length_c 7.1135
_cell_formula_units_Z 3
_cell_volume 1551.069
_database_code_amcsd 0018419
_exptl_crystal_density_diffrn 3.112
_cod_original_cell_volume 1551.068
_cod_original_sg_symbol_H-M 'R 3 m'
_cod_original_formula_sum 'Ca.441 Na.471 Pb.025 Al7.167 Fe.027 Mn.531 Li1.278 Si6 B3 F.681 O30.318 H3.318'
_cod_database_code 9014014

loop_
_space_group_symop_operation_xyz
x,y,z
2/3+x,1/3+y,1/3+z
1/3+x,2/3+y,2/3+z
x,x-y,z
2/3+x,1/3+x-y,1/3+z
1/3+x,2/3+x-y,2/3+z
-y,-x,z
2/3-y,1/3-x,1/3+z
1/3-y,2/3-x,2/3+z
-x+y,y,z
2/3-x+y,1/3+y,1/3+z
1/3-x+y,2/3+y,2/3+z
-y,x-y,z
2/3-y,1/3+x-y,1/3+z
1/3-y,2/3+x-y,2/3+z
-x+y,-x,z
2/3-x+y,1/3-x,1/3+z
1/3-x+y,2/3-x,2/3+z

loop_
_atom_site_label
_atom_site_fract_x
_atom_site_fract_y
_atom_site_fract_z
_atom_site_occupancy
_atom_site_U_iso_or_equiv
CaX 0.00000 0.00000 0.76038 0.44100 0.01730
NaX 0.00000 0.00000 0.76038 0.47100 0.01730
PbX 0.00000 0.00000 0.76038 0.02500 0.01730
AlY 0.06200 0.93800 0.37036 0.38900 0.01080
FeY 0.06200 0.93800 0.37036 0.00900 0.01080
MnY 0.06200 0.93800 0.37036 0.17700 0.01080
LiY 0.06200 0.93800 0.37036 0.42600 0.01080
AlZ 0.26026 0.29728 0.38757 1.00000 0.00609
SiT 0.19021 0.19214 0.00000 1.00000 0.00493
B 0.89067 0.10933 0.54510 1.00000 0.00690
F(1d) 0.01214 0.02430 0.21120 0.22700 0.01400
O-H(1d) 0.01214 0.02430 0.21120 0.10600 0.01400
O(2d) 0.92980 0.05070 0.52070 0.50000 0.00900
O(3) 0.13504 0.86496 0.48940 1.00000 0.00910
O(4) 0.90755 0.09245 0.92680 1.00000 0.00780
O(5) 0.09244 0.90756 0.90530 1.00000 0.00810
O(6) 0.18694 0.19657 0.22355 1.00000 0.00730
O(7) 0.28546 0.28565 0.91811 1.00000 0.00620
O(8) 0.27017 0.20974 0.55749 1.00000 0.00760
H(3) 0.13190 0.86810 0.62300 1.00000 0.01500

loop_
_cod_related_entry_id
_cod_related_entry_database
_cod_related_entry_code
1 AMCSD 0018419
